data_4127989
loop_
_publ_author_name
'Gao, Yao'
'Wei, Zitang'
'Yoo, Pilsun'
'Shi, Enzheng'
'Zeller, Matthias'
'Zhu, Chenhui'
'Liao, Peilin'
'Dou, Letian'

_publ_section_title
;
 Highly Stable Lead-Free Perovskite Field-Effect Transistors Incorporating
 Linear \p-Conjugated Organic Ligands.
;
_journal_issue 39
_journal_name_full 'Journal of the American Chemical Society'
_journal_page_first 15577
_journal_page_last 15585
_journal_paper_doi 10.1021/jacs.9b06276
_journal_volume 141
_journal_year 2019
_chemical_formula_moiety 'I4 Sn, 2(C8 H12 N)'
_chemical_formula_sum 'C32 H48 I8 N4 Sn2'
_chemical_formula_weight 1741.32
_space_group_crystal_system triclinic
_space_group_IT_number 2
_space_group_name_Hall '-P 1'
_space_group_name_H-M_alt 'P -1'
_symmetry_space_group_name_Hall '-P 1'
_symmetry_space_group_name_H-M 'P -1'
_atom_sites_solution_hydrogens geom
_atom_sites_solution_primary direct
_atom_sites_solution_secondary difmap
_audit_creation_method SHELXL-2018/3
_cell_angle_alpha 85.1499(17)
_cell_angle_beta 85.1329(18)
_cell_angle_gamma 89.5023(16)
_cell_formula_units_Z 2
_cell_length_a 8.6484(5)
_cell_length_b 8.6467(5)
_cell_length_c 32.461(2)
_cell_measurement_reflns_used 9875
_cell_measurement_temperature 150(2)
_cell_measurement_theta_max 28.3403
_cell_measurement_theta_min 2.5854
_cell_volume 2410.0(2)
_computing_cell_refinement 'SAINT V8.38A (Bruker, 2016)'
_computing_data_collection 'Apex3 v2018.1-0 (Bruker, 2018)'
_computing_data_reduction 'SAINT V8.38A (Bruker, 2016)'
_computing_structure_refinement
;  
SHELXL-2018/3 (Sheldrick, 2015, 2018), 
SHELXLE Rev937 (H\"ubschle et al., 2011)
;
_computing_structure_solution 'SHELXS-97 (Sheldrick, 2008)'
_diffrn_ambient_temperature 150(2)
_diffrn_measured_fraction_theta_full 0.998
_diffrn_measured_fraction_theta_max 0.995
_diffrn_measurement_device_type 'Bruker AXS D8 Quest CMOS diffractometer'
_diffrn_measurement_method 'omega and phi scans'
_diffrn_radiation_monochromator 'Triumph curved graphite crystal'
_diffrn_radiation_type MoK\a
_diffrn_radiation_wavelength 0.71073
_diffrn_reflns_av_R_equivalents 0.0513
_diffrn_reflns_av_unetI/netI 0.0375
_diffrn_reflns_Laue_measured_fraction_full 0.998
_diffrn_reflns_Laue_measured_fraction_max 0.995
_diffrn_reflns_limit_h_max 11
_diffrn_reflns_limit_h_min -11
_diffrn_reflns_limit_k_max 11
_diffrn_reflns_limit_k_min -11
_diffrn_reflns_limit_l_max 43
_diffrn_reflns_limit_l_min -43
_diffrn_reflns_number 89845
_diffrn_reflns_point_group_measured_fraction_full 0.998
_diffrn_reflns_point_group_measured_fraction_max 0.995
_diffrn_reflns_theta_full 25.242
_diffrn_reflns_theta_max 28.339
_diffrn_reflns_theta_min 2.363
_diffrn_source 'sealed tube X-ray source'
_exptl_absorpt_coefficient_mu 6.185
_exptl_absorpt_correction_T_max 0.2627
_exptl_absorpt_correction_T_min 0.1668
_exptl_absorpt_correction_type multi-scan
_exptl_absorpt_process_details
;
 SADABS 2016/2: Krause, L., Herbst-Irmer, R., Sheldrick G.M. & Stalke D.,
 J. Appl. Cryst. 48 (2015) 3-10
;
_exptl_crystal_colour red
_exptl_crystal_density_diffrn 2.400
_exptl_crystal_description plate
_exptl_crystal_F_000 1584
_exptl_crystal_size_max 0.390
_exptl_crystal_size_mid 0.350
_exptl_crystal_size_min 0.020
_refine_diff_density_max 1.066
_refine_diff_density_min -2.146
_refine_diff_density_rms 0.161
_refine_ls_extinction_coef 0.00038(3)
_refine_ls_extinction_expression Fc^*^=kFc[1+0.001xFc^2^\l^3^/sin(2\q)]^-1/4^
_refine_ls_extinction_method 'SHELXL-2018/3 (Sheldrick 2018)'
_refine_ls_goodness_of_fit_ref 1.221
_refine_ls_hydrogen_treatment constr
_refine_ls_matrix_type full
_refine_ls_number_parameters 441
_refine_ls_number_reflns 12005
_refine_ls_number_restraints 0
_refine_ls_restrained_S_all 1.221
_refine_ls_R_factor_all 0.0365
_refine_ls_R_factor_gt 0.0312
_refine_ls_shift/su_max 0.001
_refine_ls_shift/su_mean 0.000
_refine_ls_structure_factor_coef Fsqd
_refine_ls_weighting_details 'w=1/[\s^2^(Fo^2^)+10.4174P] where P=(Fo^2^+2Fc^2^)/3'
_refine_ls_weighting_scheme calc
_refine_ls_wR_factor_gt 0.0814
_refine_ls_wR_factor_ref 0.0842
_reflns_Friedel_coverage 0.000
_reflns_number_gt 10692
_reflns_number_total 12005
_reflns_threshold_expression 'I > 2\s(I)'
_cod_data_source_file ja9b06276_si_003.cif
_cod_data_source_block PEA_SN_2_0m
_cod_database_code 4127989
_shelx_shelxl_version_number 2018/3
_shelx_space_group_comment
;
The symmetry employed for this shelxl refinement is uniquely defined
by the following loop, which should always be used as a source of
symmetry information in preference to the above space-group names.
They are only intended as comments.
;
_shelx_estimated_absorpt_t_min 0.196
_shelx_estimated_absorpt_t_max 0.886

loop_
_space_group_symop_operation_xyz
'x, y, z'
'-x, -y, -z'

loop_
_atom_site_label
_atom_site_type_symbol
_atom_site_fract_x
_atom_site_fract_y
_atom_site_fract_z
_atom_site_U_iso_or_equiv
_atom_site_adp_type
_atom_site_occupancy
_atom_site_site_symmetry_order
_atom_site_calc_flag
_atom_site_refinement_flags_posn
_atom_site_refinement_flags_adp
_atom_site_refinement_flags_occupancy
_atom_site_disorder_assembly
_atom_site_disorder_group
C1 C -0.0096(8) 0.5605(8) 0.4011(2) 0.0315(15) Uani 1 1 d . . . . .
H1A H 0.027700 0.667853 0.402131 0.038 Uiso 1 1 calc R U . . .
H1AB H -0.111093 0.549851 0.417652 0.038 Uiso 1 1 calc R U . . .
C2 C -0.0297(8) 0.5309(10) 0.3567(2) 0.0354(16) Uani 1 1 d . . . . .
H2A H -0.067383 0.423501 0.355820 0.043 Uiso 1 1 calc R U . . .
H2AB H -0.109425 0.602628 0.345845 0.043 Uiso 1 1 calc R U . . .
C3 C 0.1189(8) 0.5527(8) 0.3292(2) 0.0294(14) Uani 1 1 d . . . . .
C4 C 0.1975(9) 0.4275(9) 0.3134(3) 0.0380(17) Uani 1 1 d . . . . .
H4 H 0.156171 0.325799 0.319073 0.046 Uiso 1 1 calc R U . . .
C5 C 0.3391(11) 0.4513(15) 0.2887(3) 0.062(3) Uani 1 1 d . . . . .
H5 H 0.394549 0.365808 0.278175 0.074 Uiso 1 1 calc R U . . .
C6 C 0.3962(11) 0.6000(17) 0.2801(3) 0.069(3) Uani 1 1 d . . . . .
H6 H 0.490673 0.616973 0.263223 0.082 Uiso 1 1 calc R U . . .
C7 C 0.3194(11) 0.7214(13) 0.2955(3) 0.053(2) Uani 1 1 d . . . . .
H7 H 0.361517 0.822735 0.289653 0.063 Uiso 1 1 calc R U . . .
C8 C 0.1798(10) 0.7012(9) 0.3197(2) 0.0373(17) Uani 1 1 d . . . . .
H8 H 0.125899 0.788485 0.329744 0.045 Uiso 1 1 calc R U . . .
C9 C 0.4930(8) 0.0009(9) 0.4014(2) 0.0326(15) Uani 1 1 d . . . . .
H9A H 0.391515 0.000088 0.418061 0.039 Uiso 1 1 calc R U . . .
H9AB H 0.533110 -0.106849 0.402405 0.039 Uiso 1 1 calc R U . . .
C10 C 0.4713(9) 0.0582(11) 0.3571(2) 0.0399(18) Uani 1 1 d . . . . .
H10A H 0.430169 0.165469 0.356398 0.048 Uiso 1 1 calc R U . . .
H10B H 0.393633 -0.007823 0.346336 0.048 Uiso 1 1 calc R U . . .
C11 C 0.6202(8) 0.0562(8) 0.3293(2) 0.0293(14) Uani 1 1 d . . . . .
C12 C 0.6814(8) -0.0845(9) 0.3174(3) 0.0351(16) Uani 1 1 d . . . . .
H12 H 0.627410 -0.178316 0.326161 0.042 Uiso 1 1 calc R U . . .
C13 C 0.8210(10) -0.0889(12) 0.2927(3) 0.046(2) Uani 1 1 d . . . . .
H13 H 0.862275 -0.185200 0.284778 0.056 Uiso 1 1 calc R U . . .
C14 C 0.8974(10) 0.0453(15) 0.2801(3) 0.059(3) Uani 1 1 d . . . . .
H14 H 0.991601 0.042235 0.262822 0.071 Uiso 1 1 calc R U . . .
C15 C 0.8417(11) 0.1845(13) 0.2917(3) 0.054(2) Uani 1 1 d . . . . .
H15 H 0.898468 0.276936 0.283168 0.065 Uiso 1 1 calc R U . . .
C16 C 0.7005(11) 0.1913(10) 0.3163(2) 0.0422(19) Uani 1 1 d . . . . .
H16 H 0.660334 0.288502 0.323853 0.051 Uiso 1 1 calc R U . . .
C17 C 0.5015(9) 0.5081(8) 0.0978(2) 0.0317(15) Uani 1 1 d . . . . .
H17A H 0.501622 0.609610 0.081179 0.038 Uiso 1 1 calc R U . . .
H17B H 0.609181 0.467825 0.096572 0.038 Uiso 1 1 calc R U . . .
C18 C 0.4432(10) 0.5285(8) 0.1426(2) 0.0379(18) Uani 1 1 d . . . . .
H18A H 0.508789 0.606237 0.153535 0.045 Uiso 1 1 calc R U . . .
H18B H 0.335875 0.569378 0.143339 0.045 Uiso 1 1 calc R U . . .
C19 C 0.4450(8) 0.3802(7) 0.1704(2) 0.0269(14) Uani 1 1 d . . . . .
C20 C 0.3058(10) 0.3041(11) 0.1845(3) 0.0422(19) Uani 1 1 d . . . . .
H20 H 0.208943 0.347152 0.177564 0.051 Uiso 1 1 calc R U . . .
C21 C 0.3124(15) 0.1637(13) 0.2089(3) 0.066(3) Uani 1 1 d . . . . .
H21 H 0.218922 0.109772 0.218056 0.079 Uiso 1 1 calc R U . . .
C22 C 0.4524(17) 0.1017(11) 0.2199(3) 0.067(3) Uani 1 1 d . . . . .
H22 H 0.455116 0.006784 0.236828 0.080 Uiso 1 1 calc R U . . .
C23 C 0.5852(13) 0.1773(10) 0.2063(3) 0.049(2) Uani 1 1 d . . . . .
H23 H 0.681337 0.134389 0.213765 0.058 Uiso 1 1 calc R U . . .
C24 C 0.5845(10) 0.3146(9) 0.1819(3) 0.0372(17) Uani 1 1 d . . . . .
H24 H 0.679734 0.365526 0.172797 0.045 Uiso 1 1 calc R U . . .
C25 C 0.9388(9) 0.0086(8) 0.0983(2) 0.0331(16) Uani 1 1 d . . . . .
H25A H 0.831967 -0.029611 0.096833 0.040 Uiso 1 1 calc R U . . .
H25B H 0.949488 0.110009 0.081759 0.040 Uiso 1 1 calc R U . . .
C26 C 0.9651(10) 0.0295(8) 0.1430(2) 0.0373(17) Uani 1 1 d . . . . .
H26A H 0.889518 0.106116 0.153739 0.045 Uiso 1 1 calc R U . . .
H26B H 1.070515 0.071706 0.144185 0.045 Uiso 1 1 calc R U . . .
C27 C 0.9484(8) -0.1206(7) 0.1706(2) 0.0271(13) Uani 1 1 d . . . . .
C28 C 0.8018(9) -0.1892(9) 0.1794(2) 0.0324(15) Uani 1 1 d . . . . .
H28 H 0.713216 -0.139464 0.168897 0.039 Uiso 1 1 calc R U . . .
C29 C 0.7854(12) -0.3286(10) 0.2033(3) 0.047(2) Uani 1 1 d . . . . .
H29 H 0.686179 -0.375649 0.208992 0.056 Uiso 1 1 calc R U . . .
C30 C 0.9142(16) -0.3994(10) 0.2190(3) 0.062(3) Uani 1 1 d . . . . .
H30 H 0.902984 -0.494961 0.235674 0.074 Uiso 1 1 calc R U . . .
C31 C 1.0585(13) -0.3330(10) 0.2108(3) 0.050(2) Uani 1 1 d . . . . .
H31 H 1.146451 -0.383228 0.221532 0.060 Uiso 1 1 calc R U . . .
C32 C 1.0757(10) -0.1956(9) 0.1872(3) 0.0409(18) Uani 1 1 d . . . . .
H32 H 1.175676 -0.149962 0.181969 0.049 Uiso 1 1 calc R U . . .
I1 I 0.01991(5) 0.04781(5) 0.40191(2) 0.02287(9) Uani 1 1 d . . . . .
I3 I 0.51836(5) 0.51423(5) 0.40186(2) 0.02263(9) Uani 1 1 d . . . . .
I5 I 0.45204(5) -0.01962(4) 0.09811(2) 0.02277(9) Uani 1 1 d . . . . .
I7 I 0.98606(5) 0.48112(5) 0.09807(2) 0.02274(9) Uani 1 1 d . . . . .
I2 I 0.30279(4) 0.19679(4) 0.50128(2) 0.02226(10) Uani 0.9873(10) 1 d . . P A 1
I4 I 0.80407(5) 0.30381(4) 0.50140(2) 0.02235(10) Uani 0.9873(10) 1 d . . P A 1
I6 I 0.19638(4) 0.19595(4) -0.00144(2) 0.02237(10) Uani 0.9869(10) 1 d . . P B 1
I8 I 0.69678(4) 0.30274(4) 0.00126(2) 0.02218(10) Uani 0.9869(10) 1 d . . P B 1
I2B I 0.196(3) 0.302(3) 0.4996(10) 0.02226(10) Uani 0.0127(10) 1 d . . P A 2
I4B I 0.700(4) 0.189(3) 0.5003(10) 0.02235(10) Uani 0.0127(10) 1 d . . P A 2
I6B I 0.301(3) 0.307(3) 0.0011(10) 0.02237(10) Uani 0.0131(10) 1 d . . P B 2
I8B I 0.798(3) 0.196(3) -0.0004(10) 0.02218(10) Uani 0.0131(10) 1 d . . P B 2
N1 N 0.1034(6) 0.4489(6) 0.41938(17) 0.0256(11) Uani 1 1 d . . . . .
H1B H 0.073668 0.350124 0.416326 0.038 Uiso 1 1 calc R U . . .
H1C H 0.106141 0.461930 0.446838 0.038 Uiso 1 1 calc R U . . .
H1D H 0.199422 0.466607 0.406142 0.038 Uiso 1 1 calc R U . . .
N2 N 0.6037(6) 0.1019(6) 0.41980(17) 0.0239(11) Uani 1 1 d . . . . .
H2B H 0.700822 0.090087 0.407308 0.036 Uiso 1 1 calc R U . . .
H2C H 0.603851 0.074314 0.447474 0.036 Uiso 1 1 calc R U . . .
H2D H 0.573816 0.202851 0.415779 0.036 Uiso 1 1 calc R U . . .
N3 N 0.3976(6) 0.3962(6) 0.08003(17) 0.0244(11) Uani 1 1 d . . . . .
H3A H 0.412829 0.298627 0.091850 0.037 Uiso 1 1 calc R U . . .
H3B H 0.420627 0.398201 0.052112 0.037 Uiso 1 1 calc R U . . .
H3C H 0.296770 0.424209 0.085433 0.037 Uiso 1 1 calc R U . . .
N4 N 1.0522(6) -0.1037(6) 0.08052(17) 0.0246(10) Uani 1 1 d . . . . .
H4A H 1.150412 -0.072657 0.083741 0.037 Uiso 1 1 calc R U . . .
H4B H 1.040279 -0.107487 0.053035 0.037 Uiso 1 1 calc R U . . .
H4C H 1.035227 -0.199617 0.093900 0.037 Uiso 1 1 calc R U . . .
Sn1 Sn 0.000000 0.000000 0.500000 0.01654(11) Uani 1 2 d S . P . .
Sn2 Sn 0.500000 0.500000 0.500000 0.01655(11) Uani 1 2 d S . P . .
Sn3 Sn 0.500000 0.000000 0.000000 0.01663(11) Uani 1 2 d S . P . .
Sn4 Sn 1.000000 0.500000 0.000000 0.01653(11) Uani 1 2 d S . P . .

loop_
_atom_site_aniso_label
_atom_site_aniso_U_11
_atom_site_aniso_U_22
_atom_site_aniso_U_33
_atom_site_aniso_U_23
_atom_site_aniso_U_13
_atom_site_aniso_U_12
C1 0.027(3) 0.033(3) 0.033(4) 0.002(3) 0.004(3) 0.008(3)
C2 0.025(3) 0.050(4) 0.030(4) 0.007(3) -0.005(3) -0.002(3)
C3 0.028(3) 0.039(4) 0.022(3) -0.002(3) -0.008(3) -0.001(3)
C4 0.037(4) 0.039(4) 0.041(5) -0.010(3) -0.018(3) 0.004(3)
C5 0.043(5) 0.104(9) 0.045(6) -0.032(6) -0.014(4) 0.031(6)
C6 0.029(4) 0.143(11) 0.034(5) -0.012(6) 0.006(4) -0.021(6)
C7 0.046(5) 0.077(6) 0.035(5) -0.001(4) 0.001(4) -0.036(5)
C8 0.046(4) 0.042(4) 0.025(4) -0.003(3) -0.004(3) -0.009(3)
C9 0.030(3) 0.039(4) 0.029(4) -0.011(3) 0.005(3) -0.013(3)
C10 0.026(3) 0.061(5) 0.035(4) -0.018(4) -0.003(3) 0.004(3)
C11 0.030(3) 0.036(3) 0.025(4) -0.008(3) -0.009(3) 0.005(3)
C12 0.026(3) 0.039(4) 0.043(4) -0.016(3) -0.009(3) 0.003(3)
C13 0.037(4) 0.067(6) 0.038(5) -0.023(4) -0.005(3) 0.018(4)
C14 0.032(4) 0.119(9) 0.026(4) -0.011(5) 0.003(3) -0.005(5)
C15 0.054(5) 0.074(6) 0.034(5) 0.007(4) -0.012(4) -0.035(5)
C16 0.061(5) 0.039(4) 0.029(4) -0.004(3) -0.016(4) -0.002(4)
C17 0.037(4) 0.029(3) 0.029(4) 0.004(2) -0.007(3) -0.017(3)
C18 0.055(5) 0.022(3) 0.040(4) -0.008(3) -0.020(4) 0.003(3)
C19 0.035(4) 0.023(3) 0.025(3) -0.008(2) -0.006(3) -0.003(3)
C20 0.035(4) 0.055(5) 0.039(5) -0.015(4) -0.006(3) -0.010(4)
C21 0.092(8) 0.065(6) 0.037(5) -0.014(5) 0.018(5) -0.038(6)
C22 0.135(11) 0.037(4) 0.026(5) 0.008(3) -0.010(6) -0.003(6)
C23 0.075(6) 0.039(4) 0.036(5) -0.006(3) -0.025(4) 0.008(4)
C24 0.039(4) 0.036(4) 0.038(4) -0.008(3) -0.012(3) 0.003(3)
C25 0.036(4) 0.031(3) 0.031(4) -0.001(3) 0.003(3) 0.015(3)
C26 0.051(5) 0.021(3) 0.039(4) -0.007(3) 0.007(3) -0.002(3)
C27 0.031(3) 0.026(3) 0.025(4) -0.008(2) 0.000(3) -0.004(3)
C28 0.032(4) 0.036(4) 0.030(4) -0.009(3) -0.003(3) -0.004(3)
C29 0.065(6) 0.048(4) 0.026(4) -0.006(3) 0.009(4) -0.018(4)
C30 0.125(10) 0.032(4) 0.028(5) 0.002(3) -0.013(5) 0.000(5)
C31 0.076(7) 0.040(4) 0.038(5) -0.009(3) -0.023(4) 0.014(4)
C32 0.037(4) 0.043(4) 0.046(5) -0.019(4) -0.007(4) 0.003(3)
I1 0.02109(19) 0.02423(19) 0.0234(2) -0.00365(15) -0.00091(15) 0.00068(15)
I3 0.02191(19) 0.02284(18) 0.0229(2) -0.00198(15) -0.00059(15) -0.00031(14)
I5 0.02307(19) 0.02123(18) 0.0242(2) -0.00149(14) -0.00332(15) 0.00026(14)
I7 0.02242(19) 0.02251(18) 0.0231(2) -0.00176(15) -0.00056(15) -0.00045(14)
I2 0.01830(18) 0.01846(18) 0.0300(2) -0.00025(14) -0.00298(15) -0.00529(14)
I4 0.01845(18) 0.01953(18) 0.0298(2) -0.00590(15) -0.00307(15) 0.00621(14)
I6 0.01877(19) 0.01869(17) 0.0304(2) -0.00376(14) -0.00520(15) 0.00622(14)
I8 0.01758(18) 0.01854(17) 0.0304(2) -0.00380(14) 0.00050(15) -0.00491(14)
I2B 0.01830(18) 0.01846(18) 0.0300(2) -0.00025(14) -0.00298(15) -0.00529(14)
I4B 0.01845(18) 0.01953(18) 0.0298(2) -0.00590(15) -0.00307(15) 0.00621(14)
I6B 0.01877(19) 0.01869(17) 0.0304(2) -0.00376(14) -0.00520(15) 0.00622(14)
I8B 0.01758(18) 0.01854(17) 0.0304(2) -0.00380(14) 0.00050(15) -0.00491(14)
N1 0.023(2) 0.026(2) 0.028(3) -0.005(2) -0.002(2) -0.006(2)
N2 0.023(2) 0.026(2) 0.023(3) -0.003(2) -0.003(2) 0.004(2)
N3 0.026(3) 0.026(2) 0.022(3) -0.0039(19) -0.003(2) 0.004(2)
N4 0.025(3) 0.023(2) 0.025(3) -0.0034(19) -0.002(2) -0.0017(19)
Sn1 0.0132(2) 0.0144(2) 0.0219(3) -0.0020(2) -0.0010(2) 0.00011(18)
Sn2 0.0131(2) 0.0146(2) 0.0221(3) -0.0030(2) -0.0010(2) -0.00016(18)
Sn3 0.0138(2) 0.0137(2) 0.0225(3) -0.0022(2) -0.0009(2) 0.00045(18)
Sn4 0.0140(2) 0.0136(2) 0.0221(3) -0.00212(19) -0.0019(2) 0.00014(18)

loop_
_atom_type_symbol
_atom_type_description
_atom_type_scat_dispersion_real
_atom_type_scat_dispersion_imag
_atom_type_scat_source
C C 0.0033 0.0016 'International Tables Vol C Tables 4.2.6.8 and 6.1.1.4'
H H 0.0000 0.0000 'International Tables Vol C Tables 4.2.6.8 and 6.1.1.4'
I I -0.4742 1.8119 'International Tables Vol C Tables 4.2.6.8 and 6.1.1.4'
N N 0.0061 0.0033 'International Tables Vol C Tables 4.2.6.8 and 6.1.1.4'
Sn Sn -0.6537 1.4246 'International Tables Vol C Tables 4.2.6.8 and 6.1.1.4'

loop_
_geom_angle_atom_site_label_1
_geom_angle_atom_site_label_2
_geom_angle_atom_site_label_3
_geom_angle
_geom_angle_site_symmetry_1
_geom_angle_site_symmetry_3
N1 C1 C2 110.9(6) . .
N1 C1 H1A 109.5 . .
C2 C1 H1A 109.5 . .
N1 C1 H1AB 109.5 . .
C2 C1 H1AB 109.5 . .
H1A C1 H1AB 108.0 . .
C3 C2 C1 112.3(6) . .
C3 C2 H2A 109.1 . .
C1 C2 H2A 109.1 . .
C3 C2 H2AB 109.1 . .
C1 C2 H2AB 109.1 . .
H2A C2 H2AB 107.9 . .
C4 C3 C8 119.1(7) . .
C4 C3 C2 121.3(7) . .
C8 C3 C2 119.5(7) . .
C3 C4 C5 119.9(8) . .
C3 C4 H4 120.0 . .
C5 C4 H4 120.0 . .
C6 C5 C4 119.3(9) . .
C6 C5 H5 120.3 . .
C4 C5 H5 120.3 . .
C7 C6 C5 120.6(8) . .
C7 C6 H6 119.7 . .
C5 C6 H6 119.7 . .
C6 C7 C8 121.2(9) . .
C6 C7 H7 119.4 . .
C8 C7 H7 119.4 . .
C7 C8 C3 119.8(8) . .
C7 C8 H8 120.1 . .
C3 C8 H8 120.1 . .
N2 C9 C10 111.0(6) . .
N2 C9 H9A 109.4 . .
C10 C9 H9A 109.4 . .
N2 C9 H9AB 109.4 . .
C10 C9 H9AB 109.4 . .
H9A C9 H9AB 108.0 . .
C9 C10 C11 112.6(6) . .
C9 C10 H10A 109.1 . .
C11 C10 H10A 109.1 . .
C9 C10 H10B 109.1 . .
C11 C10 H10B 109.1 . .
H10A C10 H10B 107.8 . .
C16 C11 C12 118.8(7) . .
C16 C11 C10 121.3(7) . .
C12 C11 C10 119.9(7) . .
C13 C12 C11 120.7(8) . .
C13 C12 H12 119.6 . .
C11 C12 H12 119.6 . .
C14 C13 C12 119.5(8) . .
C14 C13 H13 120.3 . .
C12 C13 H13 120.3 . .
C13 C14 C15 121.2(8) . .
C13 C14 H14 119.4 . .
C15 C14 H14 119.4 . .
C14 C15 C16 120.0(9) . .
C14 C15 H15 120.0 . .
C16 C15 H15 120.0 . .
C11 C16 C15 119.7(8) . .
C11 C16 H16 120.1 . .
C15 C16 H16 120.1 . .
N3 C17 C18 109.5(6) . .
N3 C17 H17A 109.8 . .
C18 C17 H17A 109.8 . .
N3 C17 H17B 109.8 . .
C18 C17 H17B 109.8 . .
H17A C17 H17B 108.2 . .
C19 C18 C17 113.3(6) . .
C19 C18 H18A 108.9 . .
C17 C18 H18A 108.9 . .
C19 C18 H18B 108.9 . .
C17 C18 H18B 108.9 . .
H18A C18 H18B 107.7 . .
C24 C19 C20 118.9(7) . .
C24 C19 C18 120.9(7) . .
C20 C19 C18 120.2(7) . .
C21 C20 C19 118.6(9) . .
C21 C20 H20 120.7 . .
C19 C20 H20 120.7 . .
C22 C21 C20 121.2(10) . .
C22 C21 H21 119.4 . .
C20 C21 H21 119.4 . .
C23 C22 C21 119.3(8) . .
C23 C22 H22 120.4 . .
C21 C22 H22 120.4 . .
C22 C23 C24 121.5(9) . .
C22 C23 H23 119.2 . .
C24 C23 H23 119.2 . .
C23 C24 C19 120.5(8) . .
C23 C24 H24 119.8 . .
C19 C24 H24 119.8 . .
N4 C25 C26 111.0(6) . .
N4 C25 H25A 109.4 . .
C26 C25 H25A 109.4 . .
N4 C25 H25B 109.4 . .
C26 C25 H25B 109.4 . .
H25A C25 H25B 108.0 . .
C25 C26 C27 112.7(6) . .
C25 C26 H26A 109.1 . .
C27 C26 H26A 109.1 . .
C25 C26 H26B 109.1 . .
C27 C26 H26B 109.1 . .
H26A C26 H26B 107.8 . .
C32 C27 C28 118.3(7) . .
C32 C27 C26 122.1(7) . .
C28 C27 C26 119.6(7) . .
C29 C28 C27 120.3(8) . .
C29 C28 H28 119.8 . .
C27 C28 H28 119.8 . .
C28 C29 C30 119.6(9) . .
C28 C29 H29 120.2 . .
C30 C29 H29 120.2 . .
C31 C30 C29 120.7(8) . .
C31 C30 H30 119.6 . .
C29 C30 H30 119.6 . .
C32 C31 C30 120.1(8) . .
C32 C31 H31 120.0 . .
C30 C31 H31 120.0 . .
C31 C32 C27 121.0(8) . .
C31 C32 H32 119.5 . .
C27 C32 H32 119.5 . .
Sn2 I2 Sn1 156.215(14) . .
Sn1 I4 Sn2 155.192(14) 1_655 .
Sn3 I6 Sn4 155.230(14) . 1_455
Sn4 I8 Sn3 156.225(14) . .
Sn1 I2B Sn2 156.5(11) . .
Sn1 I4B Sn2 154.8(11) 1_655 .
Sn4 I6B Sn3 155.3(11) 1_455 .
Sn3 I8B Sn4 157.0(10) . .
C1 N1 H1B 109.5 . .
C1 N1 H1C 109.5 . .
H1B N1 H1C 109.5 . .
C1 N1 H1D 109.5 . .
H1B N1 H1D 109.5 . .
H1C N1 H1D 109.5 . .
C9 N2 H2B 109.5 . .
C9 N2 H2C 109.5 . .
H2B N2 H2C 109.5 . .
C9 N2 H2D 109.5 . .
H2B N2 H2D 109.5 . .
H2C N2 H2D 109.5 . .
C17 N3 H3A 109.5 . .
C17 N3 H3B 109.5 . .
H3A N3 H3B 109.5 . .
C17 N3 H3C 109.5 . .
H3A N3 H3C 109.5 . .
H3B N3 H3C 109.5 . .
C25 N4 H4A 109.5 . .
C25 N4 H4B 109.5 . .
H4A N4 H4B 109.5 . .
C25 N4 H4C 109.5 . .
H4A N4 H4C 109.5 . .
H4B N4 H4C 109.5 . .
I4 Sn1 I4 180.0 2_656 1_455
I4B Sn1 I2B 88.9(8) 2_656 .
I4B Sn1 I2B 91.1(8) 1_455 .
I4 Sn1 I2B 65.8(6) 2_656 2_556
I4 Sn1 I2B 114.2(6) 1_455 2_556
I4 Sn1 I2 89.477(11) 2_656 2_556
I4 Sn1 I2 90.523(11) 1_455 2_556
I4 Sn1 I2 90.524(11) 2_656 .
I4 Sn1 I2 89.476(11) 1_455 .
I2 Sn1 I2 180.0 2_556 .
I4 Sn1 I1 87.678(11) 2_656 2_556
I4 Sn1 I1 92.322(11) 1_455 2_556
I2 Sn1 I1 90.748(11) 2_556 2_556
I2 Sn1 I1 89.252(11) . 2_556
I4B Sn1 I1 92.7(6) 2_656 .
I4B Sn1 I1 87.3(6) 1_455 .
I4 Sn1 I1 92.322(11) 2_656 .
I4 Sn1 I1 87.678(11) 1_455 .
I2B Sn1 I1 88.5(6) . .
I2B Sn1 I1 91.5(6) 2_556 .
I2 Sn1 I1 89.252(11) 2_556 .
I2 Sn1 I1 90.748(11) . .
I1 Sn1 I1 180.000(15) 2_556 .
I4 Sn2 I4 179.999(15) 2_666 .
I4 Sn2 I2 89.508(11) 2_666 .
I4 Sn2 I2 90.492(11) . .
I4 Sn2 I2 90.492(11) 2_666 2_666
I4 Sn2 I2 89.509(11) . 2_666
I2 Sn2 I2 180.0 . 2_666
I4 Sn2 I2B 114.1(5) 2_666 2_666
I4 Sn2 I2B 65.9(5) . 2_666
I2 Sn2 I2B 156.4(5) . 2_666
I2 Sn2 I2B 23.6(5) 2_666 2_666
I4 Sn2 I3 91.094(11) 2_666 2_666
I4 Sn2 I3 88.906(11) . 2_666
I2 Sn2 I3 92.520(11) . 2_666
I2 Sn2 I3 87.480(11) 2_666 2_666
I4 Sn2 I3 88.905(11) 2_666 .
I4 Sn2 I3 91.094(11) . .
I2 Sn2 I3 87.480(11) . .
I2 Sn2 I3 92.520(11) 2_666 .
I2B Sn2 I3 86.7(6) . .
I2B Sn2 I3 93.3(6) 2_666 .
I3 Sn2 I3 180.0 2_666 .
I4 Sn2 I4B 24.7(6) 2_666 2_666
I4 Sn2 I4B 155.3(6) . 2_666
I2 Sn2 I4B 114.2(6) . 2_666
I2 Sn2 I4B 65.8(6) 2_666 2_666
I3 Sn2 I4B 89.0(6) 2_666 2_666
I3 Sn2 I4B 91.0(6) . 2_666
I2B Sn2 I4B 89.4(8) . .
I2B Sn2 I4B 90.6(8) 2_666 .
I3 Sn2 I4B 91.0(6) 2_666 .
I3 Sn2 I4B 89.0(6) . .
I4B Sn2 I4B 180.0 2_666 .
I8B Sn3 I8B 180.0 2_655 .
I6 Sn3 I6 180.0 2_655 .
I6 Sn3 I8 90.530(11) 2_655 2_655
I6 Sn3 I8 89.470(11) . 2_655
I6 Sn3 I8 89.470(11) 2_655 .
I6 Sn3 I8 90.530(11) . .
I8 Sn3 I8 180.0 2_655 .
I8B Sn3 I6B 90.5(8) 2_655 .
I8B Sn3 I6B 89.5(8) . .
I6 Sn3 I6B 24.6(5) 2_655 2_655
I6 Sn3 I6B 155.4(5) . 2_655
I8 Sn3 I6B 65.9(5) 2_655 2_655
I8 Sn3 I6B 114.1(5) . 2_655
I8B Sn3 I5 88.5(6) 2_655 .
I8B Sn3 I5 91.5(6) . .
I6 Sn3 I5 92.325(11) 2_655 .
I6 Sn3 I5 87.677(11) . .
I8 Sn3 I5 90.754(11) 2_655 .
I8 Sn3 I5 89.246(11) . .
I6B Sn3 I5 86.4(6) . .
I6B Sn3 I5 93.5(6) 2_655 .
I6 Sn3 I5 87.675(11) 2_655 2_655
I6 Sn3 I5 92.323(11) . 2_655
I8 Sn3 I5 89.245(11) 2_655 2_655
I8 Sn3 I5 90.754(11) . 2_655
I5 Sn3 I5 180.0 . 2_655
I6 Sn4 I6 180.0 2_665 1_655
I6 Sn4 I8 90.453(11) 2_665 .
I6 Sn4 I8 89.547(11) 1_655 .
I6 Sn4 I8 89.547(11) 2_665 2_765
I6 Sn4 I8 90.453(11) 1_655 2_765
I8 Sn4 I8 180.0 . 2_765
I6 Sn4 I7 90.993(11) 2_665 2_765
I6 Sn4 I7 89.007(11) 1_655 2_765
I8 Sn4 I7 87.470(11) . 2_765
I8 Sn4 I7 92.529(11) 2_765 2_765
I6B Sn4 I7 91.9(6) 2_665 .
I6B Sn4 I7 88.1(6) 1_655 .
I6 Sn4 I7 89.007(11) 2_665 .
I6 Sn4 I7 90.993(11) 1_655 .
I8 Sn4 I7 92.530(11) . .
I8 Sn4 I7 87.470(11) 2_765 .
I7 Sn4 I7 180.0 2_765 .
I6B Sn4 I8B 88.9(8) 2_665 .
I6B Sn4 I8B 91.1(8) 1_655 .
I7 Sn4 I8B 86.7(6) 2_765 .
I7 Sn4 I8B 93.3(6) . .
I6 Sn4 I8B 66.3(5) 2_665 2_765
I6 Sn4 I8B 113.7(5) 1_655 2_765
I8 Sn4 I8B 156.7(5) . 2_765
I8 Sn4 I8B 23.3(5) 2_765 2_765
I7 Sn4 I8B 93.3(6) 2_765 2_765
I7 Sn4 I8B 86.7(6) . 2_765

loop_
_geom_bond_atom_site_label_1
_geom_bond_atom_site_label_2
_geom_bond_distance
_geom_bond_site_symmetry_2
C1 N1 1.491(8) .
C1 C2 1.510(11) .
C1 H1A 0.9900 .
C1 H1AB 0.9900 .
C2 C3 1.505(10) .
C2 H2A 0.9900 .
C2 H2AB 0.9900 .
C3 C4 1.385(10) .
C3 C8 1.393(10) .
C4 C5 1.411(14) .
C4 H4 0.9500 .
C5 C6 1.379(17) .
C5 H5 0.9500 .
C6 C7 1.346(16) .
C6 H6 0.9500 .
C7 C8 1.387(12) .
C7 H7 0.9500 .
C8 H8 0.9500 .
C9 N2 1.495(8) .
C9 C10 1.508(11) .
C9 H9A 0.9900 .
C9 H9AB 0.9900 .
C10 C11 1.509(10) .
C10 H10A 0.9900 .
C10 H10B 0.9900 .
C11 C16 1.382(11) .
C11 C12 1.395(9) .
C12 C13 1.393(11) .
C12 H12 0.9500 .
C13 C14 1.356(15) .
C13 H13 0.9500 .
C14 C15 1.364(15) .
C14 H14 0.9500 .
C15 C16 1.405(14) .
C15 H15 0.9500 .
C16 H16 0.9500 .
C17 N3 1.507(8) .
C17 C18 1.524(11) .
C17 H17A 0.9900 .
C17 H17B 0.9900 .
C18 C19 1.504(10) .
C18 H18A 0.9900 .
C18 H18B 0.9900 .
C19 C24 1.395(10) .
C19 C20 1.400(11) .
C20 C21 1.395(14) .
C20 H20 0.9500 .
C21 C22 1.383(17) .
C21 H21 0.9500 .
C22 C23 1.348(16) .
C22 H22 0.9500 .
C23 C24 1.370(12) .
C23 H23 0.9500 .
C24 H24 0.9500 .
C25 N4 1.491(8) .
C25 C26 1.513(11) .
C25 H25A 0.9900 .
C25 H25B 0.9900 .
C26 C27 1.514(10) .
C26 H26A 0.9900 .
C26 H26B 0.9900 .
C27 C32 1.397(10) .
C27 C28 1.402(10) .
C28 C29 1.379(11) .
C28 H28 0.9500 .
C29 C30 1.380(15) .
C29 H29 0.9500 .
C30 C31 1.374(16) .
C30 H30 0.9500 .
C31 C32 1.359(13) .
C31 H31 0.9500 .
C32 H32 0.9500 .
I1 Sn1 3.1663(5) .
I3 Sn2 3.1682(5) .
I5 Sn3 3.1670(5) .
I7 Sn4 3.1659(5) .
I2 Sn2 3.1355(4) .
I2 Sn1 3.1404(4) .
I4 Sn1 3.1152(4) 1_655
I4 Sn2 3.1185(4) .
I6 Sn3 3.1142(4) .
I6 Sn4 3.1190(4) 1_455
I8 Sn4 3.1362(4) .
I8 Sn3 3.1397(4) .
I2B Sn1 3.12(3) .
I2B Sn2 3.15(3) .
I4B Sn1 3.06(3) 1_655
I4B Sn2 3.18(3) .
I6B Sn4 3.08(3) 1_455
I6B Sn3 3.15(3) .
I8B Sn3 3.10(3) .
I8B Sn4 3.17(3) .
N1 H1B 0.9100 .
N1 H1C 0.9100 .
N1 H1D 0.9100 .
N2 H2B 0.9100 .
N2 H2C 0.9100 .
N2 H2D 0.9100 .
N3 H3A 0.9100 .
N3 H3B 0.9100 .
N3 H3C 0.9100 .
N4 H4A 0.9100 .
N4 H4B 0.9100 .
N4 H4C 0.9100 .

loop_
_geom_torsion_atom_site_label_1
_geom_torsion_atom_site_label_2
_geom_torsion_atom_site_label_3
_geom_torsion_atom_site_label_4
_geom_torsion
N1 C1 C2 C3 -61.9(8)
C1 C2 C3 C4 109.6(8)
C1 C2 C3 C8 -69.9(9)
C8 C3 C4 C5 1.4(11)
C2 C3 C4 C5 -178.0(7)
C3 C4 C5 C6 -1.1(13)
C4 C5 C6 C7 1.0(15)
C5 C6 C7 C8 -1.2(15)
C6 C7 C8 C3 1.4(13)
C4 C3 C8 C7 -1.6(11)
C2 C3 C8 C7 177.9(7)
N2 C9 C10 C11 61.6(8)
C9 C10 C11 C16 -104.3(8)
C9 C10 C11 C12 73.8(9)
C16 C11 C12 C13 0.0(11)
C10 C11 C12 C13 -178.2(7)
C11 C12 C13 C14 -0.3(12)
C12 C13 C14 C15 1.2(14)
C13 C14 C15 C16 -1.8(14)
C12 C11 C16 C15 -0.6(11)
C10 C11 C16 C15 177.6(7)
C14 C15 C16 C11 1.4(13)
N3 C17 C18 C19 61.6(8)
C17 C18 C19 C24 71.8(9)
C17 C18 C19 C20 -106.8(8)
C24 C19 C20 C21 -1.2(11)
C18 C19 C20 C21 177.5(7)
C19 C20 C21 C22 1.4(13)
C20 C21 C22 C23 -1.0(15)
C21 C22 C23 C24 0.3(14)
C22 C23 C24 C19 -0.1(13)
C20 C19 C24 C23 0.5(11)
C18 C19 C24 C23 -178.1(7)
N4 C25 C26 C27 -59.9(9)
C25 C26 C27 C32 109.7(8)
C25 C26 C27 C28 -69.2(9)
C32 C27 C28 C29 -1.1(11)
C26 C27 C28 C29 177.8(7)
C27 C28 C29 C30 0.8(12)
C28 C29 C30 C31 -0.5(13)
C29 C30 C31 C32 0.5(14)
C30 C31 C32 C27 -0.8(13)
C28 C27 C32 C31 1.1(11)
C26 C27 C32 C31 -177.8(7)
